data_4028206
loop_
_publ_author_name
'Tomohiro Igarashi'
'Shigeru Arai'
'Atsushi Nishida'

_publ_section_title
;
 AntiCarbocyanative Cyclization of Enynes under Nickel Catalysis
;
_journal_name_full 'Journal of Organic Chemistry'
_journal_page_first 4366
_journal_page_last 4372
_journal_paper_doi 10.1021/jo400342y
_journal_volume 78
_journal_year 2013
_chemical_formula_sum 'C25 H38 N2 O2 S Si'
_chemical_formula_weight 458.72
_chemical_name_systematic
; 
 ? 
;
_space_group_IT_number 2
_symmetry_cell_setting triclinic
_symmetry_space_group_name_Hall '-P 1'
_symmetry_space_group_name_H-M 'P -1'
_atom_sites_solution_hydrogens geom
_atom_sites_solution_primary direct
_atom_sites_solution_secondary difmap
_audit_creation_method SHELXL-97
_cell_angle_alpha 114.6110(10)
_cell_angle_beta 106.3190(10)
_cell_angle_gamma 98.4570(10)
_cell_formula_units_Z 4
_cell_length_a 12.3322(11)
_cell_length_b 15.5794(14)
_cell_length_c 15.9936(14)
_cell_measurement_reflns_used 2923
_cell_measurement_temperature 173
_cell_measurement_theta_max 26.19
_cell_measurement_theta_min 2.46
_cell_volume 2555.4(4)
_computing_cell_refinement 'APEX2 (Bruker AXS, 2006)'
_computing_data_collection 'APEX2 (Bruker AXS, 2006)'
_computing_data_reduction 'SAINT (Bruker AXS, 2004)'
_computing_molecular_graphics 'XSHEL (Bruker AXS,2002)'
_computing_publication_material 'XCIF (Bruker AXS, 2001)'
_computing_structure_refinement 'SHELXL-97 (Sheldrick, 1997)'
_computing_structure_solution 'SHELXS-97 (Sheldrick, 1997)'
_diffrn_ambient_temperature 173
_diffrn_detector_area_resol_mean 8.333
_diffrn_measured_fraction_theta_full 0.938
_diffrn_measured_fraction_theta_max 0.938
_diffrn_measurement_device_type 'Bruker APEXII CCD area detector'
_diffrn_measurement_method 'phi and omega scans'
_diffrn_radiation_monochromator graphite
_diffrn_radiation_source 'fine-focus sealed tube'
_diffrn_radiation_type MoK\a
_diffrn_radiation_wavelength 0.71073
_diffrn_reflns_av_R_equivalents 0.0207
_diffrn_reflns_av_sigmaI/netI 0.0616
_diffrn_reflns_limit_h_max 8
_diffrn_reflns_limit_h_min -15
_diffrn_reflns_limit_k_max 20
_diffrn_reflns_limit_k_min -19
_diffrn_reflns_limit_l_max 20
_diffrn_reflns_limit_l_min -19
_diffrn_reflns_number 14551
_diffrn_reflns_theta_full 27.52
_diffrn_reflns_theta_max 27.52
_diffrn_reflns_theta_min 1.51
_exptl_absorpt_coefficient_mu 0.197
_exptl_absorpt_correction_T_max 0.9980
_exptl_absorpt_correction_T_min 0.9806
_exptl_absorpt_correction_type empirical
_exptl_absorpt_process_details
;
SADABS Sheldrick 1996
;
_exptl_crystal_colour colorless
_exptl_crystal_density_diffrn 1.192
_exptl_crystal_description prismatic
_exptl_crystal_F_000 992
_exptl_crystal_size_max 0.10
_exptl_crystal_size_mid 0.05
_exptl_crystal_size_min 0.01
_refine_diff_density_max 0.413
_refine_diff_density_min -0.307
_refine_diff_density_rms 0.060
_refine_ls_extinction_method none
_refine_ls_goodness_of_fit_ref 0.966
_refine_ls_hydrogen_treatment constr
_refine_ls_matrix_type full
_refine_ls_number_parameters 577
_refine_ls_number_reflns 11023
_refine_ls_number_restraints 0
_refine_ls_restrained_S_all 0.966
_refine_ls_R_factor_all 0.0836
_refine_ls_R_factor_gt 0.0505
_refine_ls_shift/su_max 0.000
_refine_ls_shift/su_mean 0.000
_refine_ls_structure_factor_coef Fsqd
_refine_ls_weighting_details 'calc w=1/[\s^2^(Fo^2^)+(0.1000P)^2^+0.0031P] where P=(Fo^2^+2Fc^2^)/3'
_refine_ls_weighting_scheme calc
_refine_ls_wR_factor_gt 0.1320
_refine_ls_wR_factor_ref 0.1662
_reflns_number_gt 7622
_reflns_number_total 11023
_reflns_threshold_expression >2sigma(I)
_cod_data_source_file jo400342y_trans-2j.cif
_cod_data_source_block a121003nakajima1_0m
_cod_original_sg_symbol_H-M 'P -1 '
_cod_database_code 4028206

loop_
_symmetry_equiv_pos_as_xyz
'x, y, z'
'-x, -y, -z'

loop_
_atom_site_label
_atom_site_type_symbol
_atom_site_fract_x
_atom_site_fract_y
_atom_site_fract_z
_atom_site_U_iso_or_equiv
_atom_site_adp_type
_atom_site_occupancy
_atom_site_symmetry_multiplicity
_atom_site_calc_flag
_atom_site_refinement_flags
C1 C 0.5766(3) -0.0884(2) 0.2145(2) 0.0459(8) Uani 1 1 d .
H1A H 0.5295 -0.1074 0.2477 0.069 Uiso 1 1 calc R
H1B H 0.6376 -0.0247 0.2623 0.069 Uiso 1 1 calc R
H1C H 0.6144 -0.1391 0.1885 0.069 Uiso 1 1 calc R
C2 C 0.4191(3) -0.18172(19) 0.0416(2) 0.0387(7) Uani 1 1 d .
H2A H 0.4697 -0.2243 0.0264 0.058 Uiso 1 1 calc R
H2B H 0.3790 -0.1756 -0.0170 0.058 Uiso 1 1 calc R
H2C H 0.3598 -0.2110 0.0598 0.058 Uiso 1 1 calc R
C3 C 0.4955(2) -0.07884(18) 0.1286(2) 0.0293(6) Uani 1 1 d .
H3 H 0.5515 -0.0546 0.1029 0.035 Uiso 1 1 calc R
C4 C 0.2167(3) -0.0491(2) -0.0220(2) 0.0440(7) Uani 1 1 d .
H4A H 0.1642 -0.0229 0.0113 0.066 Uiso 1 1 calc R
H4B H 0.2140 -0.1150 -0.0289 0.066 Uiso 1 1 calc R
H4C H 0.1908 -0.0538 -0.0879 0.066 Uiso 1 1 calc R
C5 C 0.3439(2) 0.02036(18) 0.04006(19) 0.0282(6) Uani 1 1 d .
H5 H 0.3907 -0.0071 -0.0011 0.034 Uiso 1 1 calc R
C6 C 0.3478(3) 0.1227(2) 0.0461(2) 0.0367(7) Uani 1 1 d .
H6A H 0.3189 0.1145 -0.0213 0.055 Uiso 1 1 calc R
H6B H 0.4295 0.1668 0.0828 0.055 Uiso 1 1 calc R
H6C H 0.2973 0.1514 0.0805 0.055 Uiso 1 1 calc R
C7 C 0.5277(2) 0.14229(18) 0.25720(19) 0.0287(6) Uani 1 1 d .
H7 H 0.4861 0.1931 0.2591 0.034 Uiso 1 1 calc R
C8 C 0.6324(3) 0.1657(2) 0.2276(2) 0.0412(7) Uani 1 1 d .
H8A H 0.6813 0.2347 0.2734 0.062 Uiso 1 1 calc R
H8B H 0.6020 0.1558 0.1596 0.062 Uiso 1 1 calc R
H8C H 0.6805 0.1216 0.2309 0.062 Uiso 1 1 calc R
C9 C 0.2984(2) -0.01783(17) 0.20751(18) 0.0233(5) Uani 1 1 d .
C10 C 0.2945(3) -0.11009(19) 0.2091(2) 0.0327(6) Uani 1 1 d .
C11 C 0.2206(2) 0.03013(16) 0.23289(17) 0.0210(5) Uani 1 1 d .
C12 C 0.2220(2) 0.12911(17) 0.23739(18) 0.0237(5) Uani 1 1 d .
H12 H 0.2548 0.1368 0.1895 0.028 Uiso 1 1 calc R
C13 C 0.2933(2) 0.21498(17) 0.34320(19) 0.0290(6) Uani 1 1 d .
H13A H 0.2576 0.2083 0.3886 0.044 Uiso 1 1 calc R
H13B H 0.2925 0.2780 0.3438 0.044 Uiso 1 1 calc R
H13C H 0.3753 0.2134 0.3647 0.044 Uiso 1 1 calc R
C14 C 0.1137(2) -0.00369(17) 0.25659(18) 0.0233(5) Uani 1 1 d .
C15 C 0.0386(2) -0.11417(18) 0.18611(19) 0.0291(6) Uani 1 1 d .
H15 H 0.0921 -0.1554 0.1926 0.035 Uiso 1 1 calc R
C16 C -0.0634(3) -0.1442(2) 0.2147(2) 0.0458(8) Uani 1 1 d .
H16A H -0.1176 -0.1050 0.2091 0.069 Uiso 1 1 calc R
H16B H -0.0316 -0.1322 0.2834 0.069 Uiso 1 1 calc R
H16C H -0.1064 -0.2147 0.1701 0.069 Uiso 1 1 calc R
C17 C -0.0090(3) -0.1382(2) 0.0773(2) 0.0411(7) Uani 1 1 d .
H17A H -0.0542 -0.2085 0.0353 0.062 Uiso 1 1 calc R
H17B H 0.0574 -0.1234 0.0582 0.062 Uiso 1 1 calc R
H17C H -0.0608 -0.0979 0.0686 0.062 Uiso 1 1 calc R
C18 C 0.2342(3) 0.0016(2) 0.5085(2) 0.0347(6) Uani 1 1 d .
H18 H 0.2828 -0.0262 0.5408 0.042 Uiso 1 1 calc R
C19 C 0.2207(2) -0.02063(19) 0.41201(19) 0.0303(6) Uani 1 1 d .
H19 H 0.2600 -0.0629 0.3785 0.036 Uiso 1 1 calc R
C20 C 0.1491(2) 0.01962(16) 0.36499(18) 0.0226(5) Uani 1 1 d .
C21 C 0.0938(2) 0.08151(17) 0.41638(18) 0.0232(5) Uani 1 1 d .
C22 C 0.1059(2) 0.10447(19) 0.5128(2) 0.0305(6) Uani 1 1 d .
H22 H 0.0661 0.1465 0.5461 0.037 Uiso 1 1 calc R
C23 C 0.1780(3) 0.06386(19) 0.5587(2) 0.0341(6) Uani 1 1 d .
H23 H 0.1890 0.0786 0.6251 0.041 Uiso 1 1 calc R
C24 C 0.0909(2) 0.12223(19) 0.2050(2) 0.0288(6) Uani 1 1 d .
H24A H 0.0805 0.1889 0.2332 0.035 Uiso 1 1 calc R
H24B H 0.0523 0.0892 0.1316 0.035 Uiso 1 1 calc R
C25 C 0.5776(3) 0.1587(2) 0.3640(2) 0.0430(7) Uani 1 1 d .
H25A H 0.6388 0.1256 0.3704 0.065 Uiso 1 1 calc R
H25B H 0.5136 0.1312 0.3791 0.065 Uiso 1 1 calc R
H25C H 0.6124 0.2298 0.4106 0.065 Uiso 1 1 calc R
C26 C 0.6150(3) 0.4231(2) 0.2071(3) 0.0472(8) Uani 1 1 d .
H26A H 0.6756 0.4867 0.2560 0.071 Uiso 1 1 calc R
H26B H 0.5993 0.4144 0.1401 0.071 Uiso 1 1 calc R
H26C H 0.6432 0.3692 0.2123 0.071 Uiso 1 1 calc R
C27 C 0.5218(3) 0.4309(2) 0.3305(2) 0.0464(8) Uani 1 1 d .
H27A H 0.5492 0.3761 0.3339 0.070 Uiso 1 1 calc R
H27B H 0.4477 0.4287 0.3421 0.070 Uiso 1 1 calc R
H27C H 0.5821 0.4940 0.3815 0.070 Uiso 1 1 calc R
C28 C 0.5003(2) 0.42146(19) 0.2274(2) 0.0333(6) Uani 1 1 d .
H28 H 0.4440 0.3537 0.1785 0.040 Uiso 1 1 calc R
C29 C 0.5977(3) 0.6763(2) 0.3845(2) 0.0431(7) Uani 1 1 d .
H29A H 0.6624 0.6464 0.3879 0.065 Uiso 1 1 calc R
H29B H 0.5468 0.6548 0.4138 0.065 Uiso 1 1 calc R
H29C H 0.6308 0.7486 0.4214 0.065 Uiso 1 1 calc R
C30 C 0.5248(2) 0.64350(18) 0.2760(2) 0.0284(6) Uani 1 1 d .
H30 H 0.4716 0.6861 0.2758 0.034 Uiso 1 1 calc R
C31 C 0.6101(3) 0.6653(2) 0.2274(2) 0.0398(7) Uani 1 1 d .
H31A H 0.6611 0.7341 0.2690 0.060 Uiso 1 1 calc R
H31B H 0.5639 0.6548 0.1613 0.060 Uiso 1 1 calc R
H31C H 0.6592 0.6207 0.2213 0.060 Uiso 1 1 calc R
C32 C 0.3153(3) 0.5345(3) 0.0339(2) 0.0584(10) Uani 1 1 d .
H32A H 0.2986 0.5138 -0.0364 0.088 Uiso 1 1 calc R
H32B H 0.3637 0.6042 0.0745 0.088 Uiso 1 1 calc R
H32C H 0.2406 0.5266 0.0442 0.088 Uiso 1 1 calc R
C33 C 0.3121(3) 0.3624(2) -0.0032(2) 0.0601(11) Uani 1 1 d .
H33A H 0.2376 0.3494 0.0064 0.090 Uiso 1 1 calc R
H33B H 0.3584 0.3216 0.0131 0.090 Uiso 1 1 calc R
H33C H 0.2949 0.3462 -0.0726 0.090 Uiso 1 1 calc R
C34 C 0.3823(2) 0.4709(2) 0.0643(2) 0.0342(6) Uani 1 1 d .
H34 H 0.4572 0.4808 0.0521 0.041 Uiso 1 1 calc R
C35 C 0.2412(2) 0.38193(17) 0.19647(18) 0.0227(5) Uani 1 1 d .
C36 C 0.2801(2) 0.48410(16) 0.21961(17) 0.0204(5) Uani 1 1 d .
C37 C 0.2099(2) 0.54168(16) 0.24259(17) 0.0194(5) Uani 1 1 d .
C39 C 0.1154(2) 0.66019(19) 0.2303(2) 0.0297(6) Uani 1 1 d .
H39A H 0.1186 0.7304 0.2666 0.036 Uiso 1 1 calc R
H39B H 0.0826 0.6374 0.1580 0.036 Uiso 1 1 calc R
C40 C 0.3131(2) 0.72108(18) 0.3723(2) 0.0325(6) Uani 1 1 d .
H40A H 0.2662 0.7195 0.4124 0.049 Uiso 1 1 calc R
H40B H 0.3367 0.7881 0.3811 0.049 Uiso 1 1 calc R
H40C H 0.3840 0.7022 0.3939 0.049 Uiso 1 1 calc R
C41 C 0.2383(2) 0.64794(17) 0.26216(19) 0.0242(5) Uani 1 1 d .
H41 H 0.2801 0.6563 0.2195 0.029 Uiso 1 1 calc R
C42 C 0.0826(2) 0.59563(17) 0.41785(19) 0.0250(5) Uani 1 1 d .
C43 C 0.1108(2) 0.51861(17) 0.35310(18) 0.0220(5) Uani 1 1 d .
C44 C 0.1534(2) 0.45514(18) 0.38515(19) 0.0260(5) Uani 1 1 d .
H44 H 0.1701 0.3998 0.3417 0.031 Uiso 1 1 calc R
C45 C 0.1711(2) 0.47384(19) 0.4808(2) 0.0306(6) Uani 1 1 d .
H45 H 0.1996 0.4303 0.5026 0.037 Uiso 1 1 calc R
C46 C 0.1484(2) 0.5544(2) 0.5463(2) 0.0346(6) Uani 1 1 d .
H46 H 0.1650 0.5673 0.6129 0.042 Uiso 1 1 calc R
C47 C 0.1015(2) 0.61575(19) 0.5147(2) 0.0323(6) Uani 1 1 d .
H47 H 0.0829 0.6699 0.5578 0.039 Uiso 1 1 calc R
C48 C -0.0010(2) 0.41410(18) 0.16458(18) 0.0258(5) Uani 1 1 d .
H48 H 0.0330 0.3596 0.1646 0.031 Uiso 1 1 calc R
C49 C 0.0900(2) 0.51368(16) 0.25200(18) 0.0213(5) Uani 1 1 d .
C50 C -0.1180(2) 0.3947(2) 0.1774(2) 0.0399(7) Uani 1 1 d .
H50A H -0.1522 0.4482 0.1798 0.060 Uiso 1 1 calc R
H50B H -0.1045 0.3919 0.2395 0.060 Uiso 1 1 calc R
H50C H -0.1729 0.3315 0.1212 0.060 Uiso 1 1 calc R
C51 C -0.0213(3) 0.4105(2) 0.0643(2) 0.0376(7) Uani 1 1 d .
H51A H -0.0770 0.3463 0.0108 0.056 Uiso 1 1 calc R
H51B H 0.0542 0.4195 0.0554 0.056 Uiso 1 1 calc R
H51C H -0.0542 0.4636 0.0624 0.056 Uiso 1 1 calc R
N1 N 0.04219(19) 0.59778(15) 0.25574(16) 0.0265(5) Uani 1 1 d .
N2 N 0.04078(18) 0.06241(15) 0.24486(16) 0.0258(5) Uani 1 1 d .
N3 N 0.2995(3) -0.18273(19) 0.2095(2) 0.0549(8) Uani 1 1 d .
N4 N 0.2172(2) 0.30002(15) 0.17577(17) 0.0306(5) Uani 1 1 d .
O1 O -0.11898(17) 0.07324(16) 0.31727(16) 0.0440(5) Uani 1 1 d .
O2 O -0.11193(17) 0.62178(15) 0.33322(16) 0.0445(5) Uani 1 1 d .
O3 O 0.06673(19) 0.75929(13) 0.40434(16) 0.0422(5) Uani 1 1 d .
O4 O 0.03917(19) 0.22403(13) 0.37793(16) 0.0432(5) Uani 1 1 d .
S1 S 0.01231(6) 0.65418(5) 0.35652(5) 0.03148(17) Uani 1 1 d .
S2 S 0.00303(6) 0.11885(5) 0.34097(5) 0.03046(17) Uani 1 1 d .
Si1 Si 0.41658(6) 0.01836(5) 0.16112(5) 0.02133(16) Uani 1 1 d .
Si2 Si 0.42706(6) 0.51000(5) 0.20066(5) 0.02214(16) Uani 1 1 d .

loop_
_atom_site_aniso_label
_atom_site_aniso_U_11
_atom_site_aniso_U_22
_atom_site_aniso_U_33
_atom_site_aniso_U_23
_atom_site_aniso_U_13
_atom_site_aniso_U_12
C1 0.0398(18) 0.0492(18) 0.058(2) 0.0336(16) 0.0139(16) 0.0250(15)
C2 0.0514(19) 0.0297(14) 0.0434(17) 0.0174(13) 0.0271(15) 0.0177(13)
C3 0.0282(14) 0.0299(13) 0.0367(15) 0.0180(12) 0.0159(12) 0.0140(11)
C4 0.0352(17) 0.060(2) 0.0319(16) 0.0248(15) 0.0064(14) 0.0067(15)
C5 0.0318(14) 0.0353(14) 0.0258(13) 0.0180(12) 0.0146(12) 0.0154(12)
C6 0.0460(18) 0.0475(17) 0.0413(16) 0.0326(14) 0.0253(14) 0.0289(14)
C7 0.0322(15) 0.0266(13) 0.0286(14) 0.0132(11) 0.0128(12) 0.0101(11)
C8 0.0362(17) 0.0364(15) 0.0458(18) 0.0170(14) 0.0160(14) 0.0050(13)
C9 0.0287(14) 0.0222(11) 0.0225(12) 0.0121(10) 0.0113(11) 0.0097(10)
C10 0.0437(17) 0.0317(14) 0.0440(17) 0.0240(13) 0.0319(14) 0.0208(13)
C11 0.0257(13) 0.0202(11) 0.0170(11) 0.0089(9) 0.0076(10) 0.0080(10)
C12 0.0270(14) 0.0249(12) 0.0273(13) 0.0167(11) 0.0133(11) 0.0109(10)
C13 0.0345(15) 0.0210(12) 0.0329(14) 0.0114(11) 0.0157(12) 0.0109(11)
C14 0.0258(13) 0.0248(12) 0.0277(13) 0.0162(11) 0.0134(11) 0.0127(10)
C15 0.0296(14) 0.0247(12) 0.0282(14) 0.0101(11) 0.0108(12) 0.0044(11)
C16 0.0411(18) 0.0406(16) 0.0437(18) 0.0122(14) 0.0207(15) -0.0044(14)
C17 0.0413(18) 0.0381(16) 0.0291(15) 0.0108(13) 0.0078(14) -0.0002(13)
C18 0.0414(17) 0.0409(15) 0.0325(15) 0.0243(13) 0.0152(13) 0.0189(13)
C19 0.0386(16) 0.0324(14) 0.0312(14) 0.0186(12) 0.0193(13) 0.0195(12)
C20 0.0235(13) 0.0213(11) 0.0258(13) 0.0121(10) 0.0120(11) 0.0074(10)
C21 0.0236(13) 0.0222(12) 0.0261(13) 0.0117(10) 0.0118(11) 0.0084(10)
C22 0.0323(15) 0.0305(13) 0.0303(14) 0.0124(11) 0.0174(12) 0.0097(11)
C23 0.0393(17) 0.0353(14) 0.0251(14) 0.0120(12) 0.0143(13) 0.0077(12)
C24 0.0326(15) 0.0349(14) 0.0350(15) 0.0247(12) 0.0188(13) 0.0175(12)
C25 0.0427(18) 0.0478(17) 0.0282(15) 0.0136(13) 0.0073(14) 0.0126(14)
C26 0.0267(16) 0.0456(17) 0.078(2) 0.0319(17) 0.0251(17) 0.0186(14)
C27 0.0333(17) 0.0512(18) 0.064(2) 0.0415(17) 0.0082(15) 0.0144(14)
C28 0.0215(14) 0.0294(13) 0.0529(18) 0.0214(13) 0.0158(13) 0.0109(11)
C29 0.0396(18) 0.0378(16) 0.0373(17) 0.0137(13) 0.0060(14) 0.0030(13)
C30 0.0236(13) 0.0272(13) 0.0352(15) 0.0164(11) 0.0102(12) 0.0071(11)
C31 0.0341(16) 0.0349(15) 0.0522(19) 0.0233(14) 0.0184(15) 0.0039(13)
C32 0.049(2) 0.099(3) 0.0406(19) 0.045(2) 0.0148(17) 0.026(2)
C33 0.059(2) 0.062(2) 0.0294(17) 0.0036(15) 0.0203(17) -0.0094(18)
C34 0.0275(15) 0.0433(16) 0.0282(14) 0.0141(12) 0.0139(12) 0.0037(12)
C35 0.0198(12) 0.0258(12) 0.0271(13) 0.0141(10) 0.0116(11) 0.0098(10)
C36 0.0198(12) 0.0203(11) 0.0215(12) 0.0107(10) 0.0074(10) 0.0067(9)
C37 0.0199(12) 0.0199(11) 0.0180(11) 0.0098(9) 0.0052(10) 0.0068(9)
C39 0.0356(15) 0.0304(13) 0.0379(15) 0.0233(12) 0.0194(13) 0.0181(12)
C40 0.0358(16) 0.0228(12) 0.0342(15) 0.0098(11) 0.0135(13) 0.0084(11)
C41 0.0312(14) 0.0204(11) 0.0307(14) 0.0161(10) 0.0166(12) 0.0124(10)
C42 0.0244(13) 0.0237(12) 0.0286(13) 0.0110(10) 0.0142(11) 0.0085(10)
C43 0.0170(12) 0.0232(11) 0.0259(13) 0.0109(10) 0.0098(10) 0.0058(9)
C44 0.0270(14) 0.0287(13) 0.0295(14) 0.0161(11) 0.0151(12) 0.0130(11)
C45 0.0260(14) 0.0373(14) 0.0341(15) 0.0223(12) 0.0113(12) 0.0087(11)
C46 0.0302(15) 0.0441(16) 0.0262(14) 0.0152(12) 0.0122(12) 0.0048(12)
C47 0.0278(15) 0.0336(14) 0.0298(14) 0.0084(12) 0.0156(12) 0.0061(11)
C48 0.0200(13) 0.0259(12) 0.0265(13) 0.0091(10) 0.0074(11) 0.0075(10)
C49 0.0226(12) 0.0218(11) 0.0259(13) 0.0133(10) 0.0116(10) 0.0140(10)
C50 0.0224(15) 0.0454(17) 0.0399(17) 0.0128(14) 0.0113(13) 0.0033(12)
C51 0.0328(16) 0.0434(16) 0.0298(15) 0.0157(13) 0.0069(13) 0.0095(13)
N1 0.0284(12) 0.0281(11) 0.0342(12) 0.0187(10) 0.0167(10) 0.0178(9)
N2 0.0260(11) 0.0308(11) 0.0313(12) 0.0203(10) 0.0144(10) 0.0144(9)
N3 0.078(2) 0.0454(15) 0.091(2) 0.0498(16) 0.0647(19) 0.0397(15)
N4 0.0327(13) 0.0279(11) 0.0404(13) 0.0197(10) 0.0191(11) 0.0141(10)
O1 0.0280(11) 0.0679(14) 0.0559(14) 0.0383(12) 0.0252(10) 0.0239(10)
O2 0.0292(11) 0.0549(13) 0.0596(14) 0.0272(11) 0.0249(10) 0.0258(10)
O3 0.0540(13) 0.0277(10) 0.0571(13) 0.0189(9) 0.0344(12) 0.0237(9)
O4 0.0604(14) 0.0343(11) 0.0597(14) 0.0284(10) 0.0387(12) 0.0320(10)
S1 0.0308(4) 0.0309(3) 0.0412(4) 0.0172(3) 0.0205(3) 0.0193(3)
S2 0.0302(4) 0.0361(4) 0.0400(4) 0.0235(3) 0.0206(3) 0.0200(3)
Si1 0.0226(4) 0.0229(3) 0.0229(3) 0.0127(3) 0.0102(3) 0.0105(3)
Si2 0.0190(3) 0.0227(3) 0.0260(4) 0.0120(3) 0.0097(3) 0.0068(3)

loop_
_atom_type_symbol
_atom_type_description
_atom_type_scat_dispersion_real
_atom_type_scat_dispersion_imag
_atom_type_scat_source
C C 0.0033 0.0016 'International Tables Vol C Tables 4.2.6.8 and 6.1.1.4'
H H 0.0000 0.0000 'International Tables Vol C Tables 4.2.6.8 and 6.1.1.4'
N N 0.0061 0.0033 'International Tables Vol C Tables 4.2.6.8 and 6.1.1.4'
O O 0.0106 0.0060 'International Tables Vol C Tables 4.2.6.8 and 6.1.1.4'
Si Si 0.0817 0.0704 'International Tables Vol C Tables 4.2.6.8 and 6.1.1.4'
S S 0.1246 0.1234 'International Tables Vol C Tables 4.2.6.8 and 6.1.1.4'

loop_
_geom_angle_atom_site_label_1
_geom_angle_atom_site_label_2
_geom_angle_atom_site_label_3
_geom_angle
C3 C1 H1A 109.5
C3 C1 H1B 109.5
H1A C1 H1B 109.5
C3 C1 H1C 109.5
H1A C1 H1C 109.5
H1B C1 H1C 109.5
C3 C2 H2A 109.5
C3 C2 H2B 109.5
H2A C2 H2B 109.5
C3 C2 H2C 109.5
H2A C2 H2C 109.5
H2B C2 H2C 109.5
C1 C3 C2 110.3(2)
C1 C3 Si1 117.35(19)
C2 C3 Si1 116.01(19)
C1 C3 H3 103.7
C2 C3 H3 103.7
Si1 C3 H3 103.7
C5 C4 H4A 109.5
C5 C4 H4B 109.5
H4A C4 H4B 109.5
C5 C4 H4C 109.5
H4A C4 H4C 109.5
H4B C4 H4C 109.5
C4 C5 C6 108.8(2)
C4 C5 Si1 114.12(18)
C6 C5 Si1 117.51(18)
C4 C5 H5 105.1
C6 C5 H5 105.1
Si1 C5 H5 105.1
C5 C6 H6A 109.5
C5 C6 H6B 109.5
H6A C6 H6B 109.5
C5 C6 H6C 109.5
H6A C6 H6C 109.5
H6B C6 H6C 109.5
C25 C7 C8 108.5(2)
C25 C7 Si1 116.20(19)
C8 C7 Si1 111.87(17)
C25 C7 H7 106.6
C8 C7 H7 106.6
Si1 C7 H7 106.6
C7 C8 H8A 109.5
C7 C8 H8B 109.5
H8A C8 H8B 109.5
C7 C8 H8C 109.5
H8A C8 H8C 109.5
H8B C8 H8C 109.5
C11 C9 C10 119.9(2)
C11 C9 Si1 127.72(18)
C10 C9 Si1 112.36(17)
N3 C10 C9 174.8(3)
C9 C11 C12 123.1(2)
C9 C11 C14 129.1(2)
C12 C11 C14 107.70(18)
C11 C12 C24 102.71(19)
C11 C12 C13 111.4(2)
C24 C12 C13 111.2(2)
C11 C12 H12 110.4
C24 C12 H12 110.4
C13 C12 H12 110.4
C12 C13 H13A 109.5
C12 C13 H13B 109.5
H13A C13 H13B 109.5
C12 C13 H13C 109.5
H13A C13 H13C 109.5
H13B C13 H13C 109.5
N2 C14 C20 105.60(18)
N2 C14 C11 103.06(18)
C20 C14 C11 112.7(2)
N2 C14 C15 110.1(2)
C20 C14 C15 110.21(19)
C11 C14 C15 114.54(18)
C17 C15 C16 110.0(2)
C17 C15 C14 111.9(2)
C16 C15 C14 112.3(2)
C17 C15 H15 107.5
C16 C15 H15 107.5
C14 C15 H15 107.5
C15 C16 H16A 109.5
C15 C16 H16B 109.5
H16A C16 H16B 109.5
C15 C16 H16C 109.5
H16A C16 H16C 109.5
H16B C16 H16C 109.5
C15 C17 H17A 109.5
C15 C17 H17B 109.5
H17A C17 H17B 109.5
C15 C17 H17C 109.5
H17A C17 H17C 109.5
H17B C17 H17C 109.5
C19 C18 C23 121.2(3)
C19 C18 H18 119.4
C23 C18 H18 119.4
C20 C19 C18 119.2(2)
C20 C19 H19 120.4
C18 C19 H19 120.4
C21 C20 C19 118.8(2)
C21 C20 C14 114.1(2)
C19 C20 C14 126.9(2)
C20 C21 C22 123.0(2)
C20 C21 S2 110.84(18)
C22 C21 S2 126.10(19)
C23 C22 C21 117.5(2)
C23 C22 H22 121.2
C21 C22 H22 121.2
C22 C23 C18 120.4(2)
C22 C23 H23 119.8
C18 C23 H23 119.8
N2 C24 C12 104.43(19)
N2 C24 H24A 110.9
C12 C24 H24A 110.9
N2 C24 H24B 110.9
C12 C24 H24B 110.9
H24A C24 H24B 108.9
C7 C25 H25A 109.5
C7 C25 H25B 109.5
H25A C25 H25B 109.5
C7 C25 H25C 109.5
H25A C25 H25C 109.5
H25B C25 H25C 109.5
C28 C26 H26A 109.5
C28 C26 H26B 109.5
H26A C26 H26B 109.5
C28 C26 H26C 109.5
H26A C26 H26C 109.5
H26B C26 H26C 109.5
C28 C27 H27A 109.5
C28 C27 H27B 109.5
H27A C27 H27B 109.5
C28 C27 H27C 109.5
H27A C27 H27C 109.5
H27B C27 H27C 109.5
C27 C28 C26 110.3(2)
C27 C28 Si2 115.57(19)
C26 C28 Si2 112.56(19)
C27 C28 H28 105.9
C26 C28 H28 105.9
Si2 C28 H28 105.9
C30 C29 H29A 109.5
C30 C29 H29B 109.5
H29A C29 H29B 109.5
C30 C29 H29C 109.5
H29A C29 H29C 109.5
H29B C29 H29C 109.5
C29 C30 C31 108.5(2)
C29 C30 Si2 114.94(18)
C31 C30 Si2 111.26(18)
C29 C30 H30 107.3
C31 C30 H30 107.3
Si2 C30 H30 107.3
C30 C31 H31A 109.5
C30 C31 H31B 109.5
H31A C31 H31B 109.5
C30 C31 H31C 109.5
H31A C31 H31C 109.5
H31B C31 H31C 109.5
C34 C32 H32A 109.5
C34 C32 H32B 109.5
H32A C32 H32B 109.5
C34 C32 H32C 109.5
H32A C32 H32C 109.5
H32B C32 H32C 109.5
C34 C33 H33A 109.5
C34 C33 H33B 109.5
H33A C33 H33B 109.5
C34 C33 H33C 109.5
H33A C33 H33C 109.5
H33B C33 H33C 109.5
C33 C34 C32 109.8(3)
C33 C34 Si2 113.5(2)
C32 C34 Si2 112.8(2)
C33 C34 H34 106.7
C32 C34 H34 106.7
Si2 C34 H34 106.7
N4 C35 C36 174.9(2)
C37 C36 C35 119.1(2)
C37 C36 Si2 131.12(18)
C35 C36 Si2 109.61(16)
C36 C37 C41 123.6(2)
C36 C37 C49 128.0(2)
C41 C37 C49 108.45(18)
N1 C39 C41 105.08(19)
N1 C39 H39A 110.7
C41 C39 H39A 110.7
N1 C39 H39B 110.7
C41 C39 H39B 110.7
H39A C39 H39B 108.8
C41 C40 H40A 109.5
C41 C40 H40B 109.5
H40A C40 H40B 109.5
C41 C40 H40C 109.5
H40A C40 H40C 109.5
H40B C40 H40C 109.5
C37 C41 C39 102.4(2)
C37 C41 C40 111.7(2)
C39 C41 C40 111.7(2)
C37 C41 H41 110.3
C39 C41 H41 110.3
C40 C41 H41 110.3
C43 C42 C47 123.0(2)
C43 C42 S1 110.13(19)
C47 C42 S1 126.7(2)
C42 C43 C44 118.3(2)
C42 C43 C49 114.5(2)
C44 C43 C49 127.3(2)
C45 C44 C43 119.0(2)
C45 C44 H44 120.5
C43 C44 H44 120.5
C44 C45 C46 121.9(3)
C44 C45 H45 119.0
C46 C45 H45 119.0
C47 C46 C45 119.9(3)
C47 C46 H46 120.0
C45 C46 H46 120.0
C46 C47 C42 117.7(2)
C46 C47 H47 121.1
C42 C47 H47 121.1
C50 C48 C51 110.3(2)
C50 C48 C49 111.8(2)
C51 C48 C49 111.5(2)
C50 C48 H48 107.7
C51 C48 H48 107.7
C49 C48 H48 107.7
N1 C49 C43 105.58(18)
N1 C49 C37 103.35(17)
C43 C49 C37 110.12(19)
N1 C49 C48 109.64(19)
C43 C49 C48 112.10(19)
C37 C49 C48 115.25(18)
C48 C50 H50A 109.5
C48 C50 H50B 109.5
H50A C50 H50B 109.5
C48 C50 H50C 109.5
H50A C50 H50C 109.5
H50B C50 H50C 109.5
C48 C51 H51A 109.5
C48 C51 H51B 109.5
H51A C51 H51B 109.5
C48 C51 H51C 109.5
H51A C51 H51C 109.5
H51B C51 H51C 109.5
C39 N1 C49 109.48(18)
C39 N1 S1 117.90(16)
C49 N1 S1 113.29(15)
C24 N2 C14 110.26(18)
C24 N2 S2 118.60(16)
C14 N2 S2 113.66(16)
O2 S1 O3 116.26(12)
O2 S1 N1 110.30(12)
O3 S1 N1 110.19(11)
O2 S1 C42 108.68(12)
O3 S1 C42 114.27(13)
N1 S1 C42 95.15(11)
O1 S2 O4 116.52(12)
O1 S2 N2 110.53(12)
O4 S2 N2 110.03(11)
O1 S2 C21 109.71(12)
O4 S2 C21 113.18(13)
N2 S2 C21 94.78(11)
C7 Si1 C3 109.61(12)
C7 Si1 C5 110.00(11)
C3 Si1 C5 104.99(12)
C7 Si1 C9 111.24(11)
C3 Si1 C9 110.33(11)
C5 Si1 C9 110.49(11)
C28 Si2 C34 108.84(13)
C28 Si2 C30 113.58(12)
C34 Si2 C30 109.03(12)
C28 Si2 C36 103.98(11)
C34 Si2 C36 105.34(11)
C30 Si2 C36 115.58(11)

loop_
_geom_bond_atom_site_label_1
_geom_bond_atom_site_label_2
_geom_bond_distance
C1 C3 1.534(4)
C1 H1A 0.9800
C1 H1B 0.9800
C1 H1C 0.9800
C2 C3 1.534(4)
C2 H2A 0.9800
C2 H2B 0.9800
C2 H2C 0.9800
C3 Si1 1.890(3)
C3 H3 1.0000
C4 C5 1.532(4)
C4 H4A 0.9800
C4 H4B 0.9800
C4 H4C 0.9800
C5 C6 1.549(3)
C5 Si1 1.907(3)
C5 H5 1.0000
C6 H6A 0.9800
C6 H6B 0.9800
C6 H6C 0.9800
C7 C25 1.536(4)
C7 C8 1.540(4)
C7 Si1 1.880(3)
C7 H7 1.0000
C8 H8A 0.9800
C8 H8B 0.9800
C8 H8C 0.9800
C9 C11 1.349(3)
C9 C10 1.442(3)
C9 Si1 1.926(3)
C10 N3 1.145(3)
C11 C12 1.511(3)
C11 C14 1.549(3)
C12 C24 1.525(3)
C12 C13 1.536(3)
C12 H12 1.0000
C13 H13A 0.9800
C13 H13B 0.9800
C13 H13C 0.9800
C14 N2 1.498(3)
C14 C20 1.527(3)
C14 C15 1.556(3)
C15 C17 1.527(4)
C15 C16 1.530(4)
C15 H15 1.0000
C16 H16A 0.9800
C16 H16B 0.9800
C16 H16C 0.9800
C17 H17A 0.9800
C17 H17B 0.9800
C17 H17C 0.9800
C18 C19 1.386(4)
C18 C23 1.389(4)
C18 H18 0.9500
C19 C20 1.386(3)
C19 H19 0.9500
C20 C21 1.385(3)
C21 C22 1.387(3)
C21 S2 1.750(3)
C22 C23 1.384(4)
C22 H22 0.9500
C23 H23 0.9500
C24 N2 1.485(3)
C24 H24A 0.9900
C24 H24B 0.9900
C25 H25A 0.9800
C25 H25B 0.9800
C25 H25C 0.9800
C26 C28 1.536(4)
C26 H26A 0.9800
C26 H26B 0.9800
C26 H26C 0.9800
C27 C28 1.534(4)
C27 H27A 0.9800
C27 H27B 0.9800
C27 H27C 0.9800
C28 Si2 1.882(3)
C28 H28 1.0000
C29 C30 1.527(4)
C29 H29A 0.9800
C29 H29B 0.9800
C29 H29C 0.9800
C30 C31 1.549(4)
C30 Si2 1.894(2)
C30 H30 1.0000
C31 H31A 0.9800
C31 H31B 0.9800
C31 H31C 0.9800
C32 C34 1.523(4)
C32 H32A 0.9800
C32 H32B 0.9800
C32 H32C 0.9800
C33 C34 1.515(4)
C33 H33A 0.9800
C33 H33B 0.9800
C33 H33C 0.9800
C34 Si2 1.884(3)
C34 H34 1.0000
C35 N4 1.143(3)
C35 C36 1.444(3)
C36 C37 1.350(3)
C36 Si2 1.933(2)
C37 C41 1.516(3)
C37 C49 1.546(3)
C39 N1 1.485(3)
C39 C41 1.524(4)
C39 H39A 0.9900
C39 H39B 0.9900
C40 C41 1.536(4)
C40 H40A 0.9800
C40 H40B 0.9800
C40 H40C 0.9800
C41 H41 1.0000
C42 C43 1.386(3)
C42 C47 1.387(4)
C42 S1 1.745(3)
C43 C44 1.393(3)
C43 C49 1.531(3)
C44 C45 1.377(4)
C44 H44 0.9500
C45 C46 1.387(4)
C45 H45 0.9500
C46 C47 1.380(4)
C46 H46 0.9500
C47 H47 0.9500
C48 C50 1.519(3)
C48 C51 1.528(4)
C48 C49 1.556(3)
C48 H48 1.0000
C49 N1 1.500(3)
C50 H50A 0.9800
C50 H50B 0.9800
C50 H50C 0.9800
C51 H51A 0.9800
C51 H51B 0.9800
C51 H51C 0.9800
N1 S1 1.660(2)
N2 S2 1.658(2)
O1 S2 1.433(2)
O2 S1 1.427(2)
O3 S1 1.4361(19)
O4 S2 1.4365(19)

loop_
_geom_torsion_atom_site_label_1
_geom_torsion_atom_site_label_2
_geom_torsion_atom_site_label_3
_geom_torsion_atom_site_label_4
_geom_torsion
C11 C9 C10 N3 -169(4)
Si1 C9 C10 N3 14(4)
C10 C9 C11 C12 177.3(2)
Si1 C9 C11 C12 -5.8(4)
C10 C9 C11 C14 -6.1(4)
Si1 C9 C11 C14 170.76(18)
C9 C11 C12 C24 146.4(2)
C14 C11 C12 C24 -30.8(2)
C9 C11 C12 C13 -94.5(3)
C14 C11 C12 C13 88.3(2)
C9 C11 C14 N2 -161.5(2)
C12 C11 C14 N2 15.5(2)
C9 C11 C14 C20 85.1(3)
C12 C11 C14 C20 -97.9(2)
C9 C11 C14 C15 -42.0(3)
C12 C11 C14 C15 135.0(2)
N2 C14 C15 C17 58.2(3)
C20 C14 C15 C17 174.3(2)
C11 C14 C15 C17 -57.3(3)
N2 C14 C15 C16 -66.1(3)
C20 C14 C15 C16 50.0(3)
C11 C14 C15 C16 178.4(2)
C23 C18 C19 C20 -0.4(4)
C18 C19 C20 C21 0.4(4)
C18 C19 C20 C14 -173.7(2)
N2 C14 C20 C21 8.2(3)
C11 C14 C20 C21 120.0(2)
C15 C14 C20 C21 -110.7(2)
N2 C14 C20 C19 -177.5(2)
C11 C14 C20 C19 -65.7(3)
C15 C14 C20 C19 63.6(3)
C19 C20 C21 C22 -0.6(4)
C14 C20 C21 C22 174.2(2)
C19 C20 C21 S2 -177.28(19)
C14 C20 C21 S2 -2.5(3)
C20 C21 C22 C23 0.8(4)
S2 C21 C22 C23 176.92(19)
C21 C22 C23 C18 -0.8(4)
C19 C18 C23 C22 0.6(4)
C11 C12 C24 N2 34.1(2)
C13 C12 C24 N2 -85.1(2)
N4 C35 C36 C37 169(3)
N4 C35 C36 Si2 -7(3)
C35 C36 C37 C41 -176.3(2)
Si2 C36 C37 C41 -1.9(4)
C35 C36 C37 C49 2.6(4)
Si2 C36 C37 C49 177.05(18)
C36 C37 C41 C39 151.4(2)
C49 C37 C41 C39 -27.7(2)
C36 C37 C41 C40 -89.0(3)
C49 C37 C41 C40 91.9(2)
N1 C39 C41 C37 33.6(2)
N1 C39 C41 C40 -86.0(2)
C47 C42 C43 C44 3.9(4)
S1 C42 C43 C44 -171.76(18)
C47 C42 C43 C49 -176.3(2)
S1 C42 C43 C49 8.1(3)
C42 C43 C44 C45 -2.9(4)
C49 C43 C44 C45 177.3(2)
C43 C44 C45 C46 -0.4(4)
C44 C45 C46 C47 3.1(4)
C45 C46 C47 C42 -2.2(4)
C43 C42 C47 C46 -1.3(4)
S1 C42 C47 C46 173.6(2)
C42 C43 C49 N1 -0.6(3)
C44 C43 C49 N1 179.2(2)
C42 C43 C49 C37 110.3(2)
C44 C43 C49 C37 -69.9(3)
C42 C43 C49 C48 -119.9(2)
C44 C43 C49 C48 59.9(3)
C36 C37 C49 N1 -167.7(2)
C41 C37 C49 N1 11.3(2)
C36 C37 C49 C43 79.9(3)
C41 C37 C49 C43 -101.1(2)
C36 C37 C49 C48 -48.1(3)
C41 C37 C49 C48 130.9(2)
C50 C48 C49 N1 -61.3(3)
C51 C48 C49 N1 62.7(3)
C50 C48 C49 C43 55.7(3)
C51 C48 C49 C43 179.6(2)
C50 C48 C49 C37 -177.3(2)
C51 C48 C49 C37 -53.3(3)
C41 C39 N1 C49 -28.2(3)
C41 C39 N1 S1 103.2(2)
C43 C49 N1 C39 126.2(2)
C37 C49 N1 C39 10.5(2)
C48 C49 N1 C39 -112.9(2)
C43 C49 N1 S1 -7.7(2)
C37 C49 N1 S1 -123.34(17)
C48 C49 N1 S1 113.28(18)
C12 C24 N2 C14 -25.9(3)
C12 C24 N2 S2 107.6(2)
C20 C14 N2 C24 125.1(2)
C11 C14 N2 C24 6.7(2)
C15 C14 N2 C24 -115.9(2)
C20 C14 N2 S2 -10.8(2)
C11 C14 N2 S2 -129.29(16)
C15 C14 N2 S2 108.12(19)
C39 N1 S1 O2 129.11(19)
C49 N1 S1 O2 -101.20(18)
C39 N1 S1 O3 -0.6(2)
C49 N1 S1 O3 129.13(17)
C39 N1 S1 C42 -118.78(19)
C49 N1 S1 C42 10.91(18)
C43 C42 S1 O2 102.47(19)
C47 C42 S1 O2 -73.0(3)
C43 C42 S1 O3 -125.88(18)
C47 C42 S1 O3 58.7(3)
C43 C42 S1 N1 -11.00(19)
C47 C42 S1 N1 173.5(2)
C24 N2 S2 O1 123.60(19)
C14 N2 S2 O1 -104.37(18)
C24 N2 S2 O4 -6.5(2)
C14 N2 S2 O4 125.54(18)
C24 N2 S2 C21 -123.28(19)
C14 N2 S2 C21 8.75(18)
C20 C21 S2 O1 110.22(19)
C22 C21 S2 O1 -66.3(2)
C20 C21 S2 O4 -117.78(18)
C22 C21 S2 O4 65.7(2)
C20 C21 S2 N2 -3.59(19)
C22 C21 S2 N2 179.9(2)
C25 C7 Si1 C3 -75.6(2)
C8 C7 Si1 C3 49.7(2)
C25 C7 Si1 C5 169.4(2)
C8 C7 Si1 C5 -65.3(2)
C25 C7 Si1 C9 46.7(2)
C8 C7 Si1 C9 171.96(18)
C1 C3 Si1 C7 54.1(2)
C2 C3 Si1 C7 -172.57(19)
C1 C3 Si1 C5 172.2(2)
C2 C3 Si1 C5 -54.5(2)
C1 C3 Si1 C9 -68.8(2)
C2 C3 Si1 C9 64.6(2)
C4 C5 Si1 C7 -150.4(2)
C6 C5 Si1 C7 -21.3(2)
C4 C5 Si1 C3 91.7(2)
C6 C5 Si1 C3 -139.2(2)
C4 C5 Si1 C9 -27.2(2)
C6 C5 Si1 C9 101.9(2)
C11 C9 Si1 C7 61.6(3)
C10 C9 Si1 C7 -121.3(2)
C11 C9 Si1 C3 -176.5(2)
C10 C9 Si1 C3 0.6(2)
C11 C9 Si1 C5 -60.8(3)
C10 C9 Si1 C5 116.2(2)
C27 C28 Si2 C34 -169.24(19)
C26 C28 Si2 C34 62.8(2)
C27 C28 Si2 C30 69.1(2)
C26 C28 Si2 C30 -58.8(2)
C27 C28 Si2 C36 -57.3(2)
C26 C28 Si2 C36 174.7(2)
C33 C34 Si2 C28 50.8(3)
C32 C34 Si2 C28 176.5(2)
C33 C34 Si2 C30 175.2(2)
C32 C34 Si2 C30 -59.1(2)
C33 C34 Si2 C36 -60.2(2)
C32 C34 Si2 C36 65.5(2)
C29 C30 Si2 C28 -40.8(2)
C31 C30 Si2 C28 82.9(2)
C29 C30 Si2 C34 -162.4(2)
C31 C30 Si2 C34 -38.6(2)
C29 C30 Si2 C36 79.2(2)
C31 C30 Si2 C36 -156.99(18)
C37 C36 Si2 C28 155.6(2)
C35 C36 Si2 C28 -29.5(2)
C37 C36 Si2 C34 -90.0(3)
C35 C36 Si2 C34 84.88(19)
C37 C36 Si2 C30 30.5(3)
C35 C36 Si2 C30 -154.71(17)
